data_7706292
loop_
_publ_author_name
'Jochim, Aleksej'
'Rams, Micha\/l'
'B\"ohme, Michael'
'Ceglarska, Magdalena'
'Plass, Winfried'
'N\"ather, Christian'

_publ_section_title
;
 Thermodynamically metastable chain and stable layered Co(NCS)<sub>2</sub>
 coordination polymers: thermodynamic relations and magnetic properties.
;
_journal_issue 43
_journal_name_full 'Dalton transactions (Cambridge, England : 2003)'
_journal_page_first 15310
_journal_page_last 15322
_journal_paper_doi 10.1039/d0dt03227a
_journal_volume 49
_journal_year 2020
_chemical_formula_sum 'C16 H14 Br2 Co N6 S2'
_chemical_formula_weight 573.20
_chemical_properties_physical Air-sensitive,Heat-sensitive
_space_group_crystal_system monoclinic
_space_group_IT_number 15
_space_group_name_Hall '-C 2yc'
_space_group_name_H-M_alt 'C 1 2/c 1'
_atom_sites_solution_hydrogens geom
_audit_creation_method SHELXL-2018/3
_audit_update_record
;
2020-08-11 deposited with the CCDC.	2020-10-23 downloaded from the CCDC.
;
_cell_angle_alpha 90
_cell_angle_beta 91.518(3)
_cell_angle_gamma 90
_cell_formula_units_Z 4
_cell_length_a 8.2037(3)
_cell_length_b 13.7945(7)
_cell_length_c 18.9686(8)
_cell_measurement_reflns_used 2087
_cell_measurement_temperature 200(2)
_cell_measurement_theta_max 26.001
_cell_measurement_theta_min 2.890
_cell_volume 2145.85(16)
_computing_cell_refinement 'X-AREA (STOE, 2008)'
_computing_data_collection 'X-AREA (STOE, 2008)'
_computing_data_reduction 'X-AREA (STOE, 2008)'
_computing_structure_refinement 'SHELXL-2018/3 (Sheldrick, 2018)'
_diffrn_ambient_temperature 200(2)
_diffrn_measured_fraction_theta_full 0.990
_diffrn_measured_fraction_theta_max 0.991
_diffrn_measurement_device_type 'STOE IPDS-2'
_diffrn_measurement_method 'Omega scans'
_diffrn_radiation_type MoK\a
_diffrn_radiation_wavelength 0.71073
_diffrn_reflns_av_unetI/netI 0.0414
_diffrn_reflns_Laue_measured_fraction_full 0.990
_diffrn_reflns_Laue_measured_fraction_max 0.991
_diffrn_reflns_limit_h_max 10
_diffrn_reflns_limit_h_min -10
_diffrn_reflns_limit_k_max 16
_diffrn_reflns_limit_k_min -16
_diffrn_reflns_limit_l_max 23
_diffrn_reflns_limit_l_min 0
_diffrn_reflns_number 2087
_diffrn_reflns_point_group_measured_fraction_full 0.990
_diffrn_reflns_point_group_measured_fraction_max 0.991
_diffrn_reflns_theta_full 25.242
_diffrn_reflns_theta_max 26.111
_diffrn_reflns_theta_min 2.890
_exptl_absorpt_coefficient_mu 4.732
_exptl_absorpt_correction_T_max 0.6312
_exptl_absorpt_correction_T_min 0.5023
_exptl_absorpt_correction_type numerical
_exptl_absorpt_process_details 'X-Red and X-Shape (STOE, 2008)'
_exptl_crystal_colour red
_exptl_crystal_density_diffrn 1.774
_exptl_crystal_description block
_exptl_crystal_F_000 1124
_exptl_crystal_recrystallization_method 'Re-crystallisation from solvent: acetonitrile'
_exptl_crystal_size_max 0.10
_exptl_crystal_size_mid 0.08
_exptl_crystal_size_min 0.05
_refine_diff_density_max 1.919
_refine_diff_density_min -1.457
_refine_diff_density_rms 0.221
_refine_ls_extinction_method none
_refine_ls_goodness_of_fit_ref 1.234
_refine_ls_hydrogen_treatment constr
_refine_ls_matrix_type full
_refine_ls_number_parameters 125
_refine_ls_number_reflns 2087
_refine_ls_number_restraints 0
_refine_ls_restrained_S_all 1.234
_refine_ls_R_factor_all 0.0793
_refine_ls_R_factor_gt 0.0756
_refine_ls_shift/su_max 0.000
_refine_ls_shift/su_mean 0.000
_refine_ls_structure_factor_coef Fsqd
_refine_ls_weighting_details 'w=1/[\s^2^(Fo^2^)+(0.0727P)^2^+15.7557P] where P=(Fo^2^+2Fc^2^)/3'
_refine_ls_weighting_scheme calc
_refine_ls_wR_factor_gt 0.1690
_refine_ls_wR_factor_ref 0.1715
_reflns_Friedel_coverage 0.000
_reflns_number_gt 1956
_reflns_number_total 2087
_reflns_threshold_expression 'I > 2\s(I)'
_cod_data_source_file d0dt03227a2.cif
_cod_data_source_block aj2537_a
_cod_original_sg_symbol_H-M 'C 2/c'
_cod_database_code 7706292
_shelx_shelxl_version_number 2018/3
_shelx_space_group_comment
;
The symmetry employed for this shelxl refinement is uniquely defined
by the following loop, which should always be used as a source of
symmetry information in preference to the above space-group names.
They are only intended as comments.
;

loop_
_space_group_symop_operation_xyz
'x, y, z'
'-x, y, -z+1/2'
'x+1/2, y+1/2, z'
'-x+1/2, y+1/2, -z+1/2'
'-x, -y, -z'
'x, -y, z-1/2'
'-x+1/2, -y+1/2, -z'
'x+1/2, -y+1/2, z-1/2'

loop_
_atom_site_label
_atom_site_type_symbol
_atom_site_fract_x
_atom_site_fract_y
_atom_site_fract_z
_atom_site_U_iso_or_equiv
_atom_site_adp_type
_atom_site_occupancy
_atom_site_site_symmetry_order
_atom_site_calc_flag
_atom_site_refinement_flags_posn
_atom_site_refinement_flags_adp
_atom_site_refinement_flags_occupancy
_atom_site_disorder_assembly
_atom_site_disorder_group
Co1 Co 1.000000 0.39890(9) 0.250000 0.0309(3) Uani 1 2 d S T P . .
N1 N 0.9165(8) 0.5023(5) 0.3199(4) 0.0411(15) Uani 1 1 d . . . . .
C1 C 0.8724(9) 0.5627(5) 0.3560(4) 0.0364(16) Uani 1 1 d . . . . .
S1 S 0.8067(3) 0.64758(17) 0.40781(13) 0.0548(6) Uani 1 1 d . . . . .
N11 N 0.9182(7) 0.2865(4) 0.3202(3) 0.0323(12) Uani 1 1 d . . . . .
C11 C 0.9497(9) 0.2926(5) 0.3895(4) 0.0359(15) Uani 1 1 d . . . . .
H11 H 1.010187 0.346633 0.406878 0.043 Uiso 1 1 calc R U . . .
C12 C 0.8978(9) 0.2232(6) 0.4374(4) 0.0366(15) Uani 1 1 d . . . . .
H12 H 0.922339 0.229428 0.486422 0.044 Uiso 1 1 calc R U . . .
C13 C 0.8098(8) 0.1452(5) 0.4114(4) 0.0322(14) Uani 1 1 d . . . . .
C14 C 0.7742(9) 0.1385(5) 0.3396(4) 0.0354(15) Uani 1 1 d . . . . .
H14 H 0.712923 0.085555 0.320809 0.042 Uiso 1 1 calc R U . . .
C15 C 0.8302(9) 0.2105(5) 0.2965(4) 0.0356(15) Uani 1 1 d . . . . .
H15 H 0.805443 0.206352 0.247380 0.043 Uiso 1 1 calc R U . . .
Br11 Br 0.74453(10) 0.04561(5) 0.47290(4) 0.0413(3) Uani 1 1 d . . . . .
N21 N 0.7619(8) 0.3925(4) 0.1974(3) 0.0363(13) Uani 1 1 d . . . . .
C21 C 0.6366(9) 0.3901(6) 0.1709(4) 0.0390(16) Uani 1 1 d . . . . .
C22 C 0.4777(11) 0.3870(8) 0.1370(5) 0.056(2) Uani 1 1 d . . . . .
H22A H 0.465539 0.442012 0.104600 0.084 Uiso 1 1 calc R U . . .
H22B H 0.393907 0.390589 0.172774 0.084 Uiso 1 1 calc R U . . .
H22C H 0.465432 0.326288 0.110545 0.084 Uiso 1 1 calc R U . . .

loop_
_atom_site_aniso_label
_atom_site_aniso_U_11
_atom_site_aniso_U_22
_atom_site_aniso_U_33
_atom_site_aniso_U_23
_atom_site_aniso_U_13
_atom_site_aniso_U_12
Co1 0.0296(7) 0.0270(6) 0.0360(7) 0.000 -0.0030(5) 0.000
N1 0.038(4) 0.034(3) 0.052(4) -0.005(3) 0.001(3) 0.000(3)
C1 0.032(4) 0.033(4) 0.044(4) 0.004(3) 0.001(3) -0.001(3)
S1 0.0663(15) 0.0418(11) 0.0570(13) -0.0043(9) 0.0122(11) 0.0143(10)
N11 0.031(3) 0.029(3) 0.037(3) 0.002(2) 0.000(2) -0.001(2)
C11 0.036(4) 0.034(3) 0.038(4) -0.003(3) 0.002(3) -0.001(3)
C12 0.037(4) 0.044(4) 0.029(3) -0.003(3) 0.004(3) 0.001(3)
C13 0.028(3) 0.031(3) 0.037(3) 0.000(3) 0.003(3) 0.004(3)
C14 0.034(4) 0.034(4) 0.039(4) -0.002(3) 0.004(3) -0.002(3)
C15 0.038(4) 0.034(4) 0.034(3) -0.002(3) -0.006(3) 0.000(3)
Br11 0.0500(5) 0.0374(4) 0.0367(4) 0.0037(3) 0.0018(3) -0.0054(3)
N21 0.036(3) 0.034(3) 0.038(3) 0.002(2) -0.005(3) -0.002(3)
C21 0.034(4) 0.040(4) 0.043(4) 0.002(3) 0.001(3) 0.000(3)
C22 0.038(4) 0.068(6) 0.060(5) 0.008(5) -0.016(4) -0.006(4)

loop_
_atom_type_symbol
_atom_type_description
_atom_type_scat_dispersion_real
_atom_type_scat_dispersion_imag
_atom_type_scat_source
C C 0.0033 0.0016 'International Tables Vol C Tables 4.2.6.8 and 6.1.1.4'
H H 0.0000 0.0000 'International Tables Vol C Tables 4.2.6.8 and 6.1.1.4'
N N 0.0061 0.0033 'International Tables Vol C Tables 4.2.6.8 and 6.1.1.4'
S S 0.1246 0.1234 'International Tables Vol C Tables 4.2.6.8 and 6.1.1.4'
Co Co 0.3494 0.9721 'International Tables Vol C Tables 4.2.6.8 and 6.1.1.4'
Br Br -0.2901 2.4595 'International Tables Vol C Tables 4.2.6.8 and 6.1.1.4'

loop_
_geom_angle_atom_site_label_1
_geom_angle_atom_site_label_2
_geom_angle_atom_site_label_3
_geom_angle
_geom_angle_site_symmetry_1
_geom_angle_site_symmetry_3
_geom_angle_publ_flag
N1 Co1 N1 93.2(4) . 2_755 ?
N1 Co1 N11 177.5(3) . 2_755 ?
N1 Co1 N11 89.2(2) 2_755 2_755 ?
N1 Co1 N11 89.2(2) . . ?
N1 Co1 N11 177.5(3) 2_755 . ?
N11 Co1 N11 88.4(3) 2_755 . ?
N1 Co1 N21 90.8(3) . . ?
N1 Co1 N21 92.4(2) 2_755 . ?
N11 Co1 N21 88.7(2) 2_755 . ?
N11 Co1 N21 87.9(2) . . ?
N1 Co1 N21 92.4(2) . 2_755 ?
N1 Co1 N21 90.8(3) 2_755 2_755 ?
N11 Co1 N21 87.9(2) 2_755 2_755 ?
N11 Co1 N21 88.7(2) . 2_755 ?
N21 Co1 N21 175.3(3) . 2_755 ?
C1 N1 Co1 176.6(7) . . ?
N1 C1 S1 178.9(7) . . ?
C11 N11 C15 117.8(6) . . ?
C11 N11 Co1 120.4(5) . . ?
C15 N11 Co1 121.8(5) . . ?
N11 C11 C12 123.0(7) . . ?
C13 C12 C11 117.9(7) . . ?
C12 C13 C14 119.8(7) . . ?
C12 C13 Br11 120.1(5) . . ?
C14 C13 Br11 120.1(5) . . ?
C15 C14 C13 118.0(7) . . ?
N11 C15 C14 123.5(7) . . ?
C21 N21 Co1 178.8(7) . . ?
N21 C21 C22 179.8(10) . . ?

loop_
_geom_bond_atom_site_label_1
_geom_bond_atom_site_label_2
_geom_bond_distance
_geom_bond_site_symmetry_2
_geom_bond_publ_flag
Co1 N1 2.075(7) . ?
Co1 N1 2.075(7) 2_755 ?
Co1 N11 2.161(6) 2_755 ?
Co1 N11 2.161(6) . ?
Co1 N21 2.171(6) . ?
Co1 N21 2.171(6) 2_755 ?
N1 C1 1.144(10) . ?
C1 S1 1.630(8) . ?
N11 C11 1.335(10) . ?
N11 C15 1.344(9) . ?
C11 C12 1.395(10) . ?
C12 C13 1.379(10) . ?
C13 C14 1.390(10) . ?
C13 Br11 1.889(7) . ?
C14 C15 1.374(10) . ?
N21 C21 1.133(10) . ?
C21 C22 1.438(11) . ?

loop_
_geom_hbond_atom_site_label_D
_geom_hbond_atom_site_label_H
_geom_hbond_atom_site_label_A
_geom_hbond_distance_DH
_geom_hbond_distance_HA
_geom_hbond_distance_DA
_geom_hbond_angle_DHA
_geom_hbond_site_symmetry_A
_geom_hbond_publ_flag
C14 H14 N1 0.95 2.69 3.496(10) 143.1 3_445 yes
C14 H14 N21 0.95 2.69 3.476(9) 140.0 4_645 yes
C22 H22A Br11 0.98 3.05 3.728(9) 127.2 8_455 yes
